data_8102986
loop_
_publ_author_name
'Zhen-Fang Li'
'Bi-Song Zhang'

_publ_section_title
;
 Crystal structure of dodecahydroxy-dodecatungsten henicosahydrate,
 H12W12O42 &#x00B7; 21H2O
;
_journal_issue 3
_journal_name_full 'Zeitschrift f\"ur Kristallographie - New Crystal Structures'
_journal_page_first 191
_journal_volume 223
_journal_year 2008
_chemical_formula_sum 'H54 O63 W12'
_chemical_formula_weight 3268.63
_space_group_IT_number 2
_symmetry_cell_setting triclinic
_symmetry_space_group_name_Hall '-P 1'
_symmetry_space_group_name_H-M 'P -1'
_atom_sites_solution_hydrogens geom
_atom_sites_solution_primary direct
_atom_sites_solution_secondary difmap
_audit_creation_method SHELXL-97
_cell_angle_alpha 90.30(3)
_cell_angle_beta 94.91(3)
_cell_angle_gamma 107.70(3)
_cell_formula_units_Z 2
_cell_length_a 12.259(3)
_cell_length_b 14.157(3)
_cell_length_c 15.696(3)
_cell_measurement_temperature 293(2)
_cell_volume 2584.2(11)
_computing_structure_refinement 'SHELXL-97 (Sheldrick, 1997)'
_computing_structure_solution 'SHELXS-97 (Sheldrick, 1990)'
_diffrn_ambient_temperature 293(2)
_diffrn_measured_fraction_theta_full 0.970
_diffrn_measured_fraction_theta_max 0.970
_diffrn_measurement_device_type 'Rigaku R-AXIS RAPID'
_diffrn_measurement_method \w
_diffrn_radiation_monochromator graphite
_diffrn_radiation_source 'fine-focus sealed tube'
_diffrn_radiation_type MoK\a
_diffrn_radiation_wavelength 0.71073
_diffrn_reflns_av_R_equivalents 0.0345
_diffrn_reflns_av_sigmaI/netI 0.0461
_diffrn_reflns_limit_h_max 15
_diffrn_reflns_limit_h_min -15
_diffrn_reflns_limit_k_max 18
_diffrn_reflns_limit_k_min -18
_diffrn_reflns_limit_l_max 20
_diffrn_reflns_limit_l_min -20
_diffrn_reflns_number 25526
_diffrn_reflns_theta_full 27.48
_diffrn_reflns_theta_max 27.48
_diffrn_reflns_theta_min 2.99
_exptl_absorpt_coefficient_mu 26.721
_exptl_crystal_colour colorless
_exptl_crystal_density_diffrn 4.201
_exptl_crystal_density_method 'not measured'
_exptl_crystal_description prism
_exptl_crystal_F_000 2892
_exptl_crystal_size_max 0.160
_exptl_crystal_size_mid 0.160
_exptl_crystal_size_min 0.100
_refine_diff_density_max 2.564
_refine_diff_density_min -3.313
_refine_diff_density_rms 0.338
_refine_ls_extinction_coef 0.000208(18)
_refine_ls_extinction_expression Fc^*^=kFc[1+0.001xFc^2^\l^3^/sin(2\q)]^-1/4^
_refine_ls_extinction_method SHELXL
_refine_ls_goodness_of_fit_ref 1.095
_refine_ls_hydrogen_treatment mixed
_refine_ls_matrix_type full
_refine_ls_number_parameters 678
_refine_ls_number_reflns 11505
_refine_ls_number_restraints 0
_refine_ls_restrained_S_all 1.095
_refine_ls_R_factor_all 0.0457
_refine_ls_R_factor_gt 0.0353
_refine_ls_shift/su_max 0.001
_refine_ls_shift/su_mean 0.000
_refine_ls_structure_factor_coef Fsqd
_refine_ls_weighting_details 'calc w=1/[\s^2^(Fo^2^)+(0.0274P)^2^+31.0316P] where P=(Fo^2^+2Fc^2^)/3'
_refine_ls_weighting_scheme calc
_refine_ls_wR_factor_gt 0.0774
_refine_ls_wR_factor_ref 0.0811
_reflns_number_gt 9769
_reflns_number_total 11505
_reflns_threshold_expression >2sigma(I)
_cod_data_source_file 409946.cff
_cod_data_source_block shx97
_cod_original_cell_volume 2584.3(9)
_cod_original_sg_symbol_H-M P-1
_cod_database_code 8102986

loop_
_symmetry_equiv_pos_as_xyz
'x, y, z'
'-x, -y, -z'

loop_
_atom_site_label
_atom_site_type_symbol
_atom_site_fract_x
_atom_site_fract_y
_atom_site_fract_z
_atom_site_U_iso_or_equiv
_atom_site_adp_type
_atom_site_occupancy
_atom_site_symmetry_multiplicity
_atom_site_calc_flag
_atom_site_refinement_flags
_atom_site_disorder_assembly
_atom_site_disorder_group
W1 W 1.01049(3) -0.55367(3) 0.17392(2) 0.01258(8) Uani 1 1 d . . .
W2 W 0.78144(3) -0.61284(3) -0.07889(2) 0.01405(9) Uani 1 1 d . . .
W3 W 0.79643(3) -0.37390(3) -0.07677(2) 0.01552(9) Uani 1 1 d . . .
W4 W 0.71470(4) -0.72751(3) 0.12941(3) 0.01852(9) Uani 1 1 d . . .
W5 W 0.90793(4) -0.79450(3) 0.03192(2) 0.01713(9) Uani 1 1 d . . .
W6 W 0.73435(4) -0.48995(3) 0.12956(2) 0.01705(9) Uani 1 1 d . . .
W7 W 0.92384(5) -0.74823(3) -0.45983(3) 0.02921(12) Uani 1 1 d . . .
W8 W 0.74659(4) -0.90796(3) -0.34457(2) 0.02368(11) Uani 1 1 d . . .
W9 W 1.21736(5) -0.76618(3) -0.43632(3) 0.02939(12) Uani 1 1 d . . .
W10 W 1.22328(4) -1.00041(3) -0.43878(2) 0.02280(10) Uani 1 1 d . . .
W11 W 1.03820(4) -0.93322(3) -0.32539(2) 0.02232(10) Uani 1 1 d . . .
W12 W 1.24041(4) -0.86320(3) -0.65078(3) 0.02380(10) Uani 1 1 d . . .
O1 O 0.7023(7) -0.3054(6) -0.0998(5) 0.0258(17) Uani 1 1 d . . .
O2 O 0.8882(6) -0.6730(5) -0.0503(4) 0.0202(15) Uani 1 1 d . . .
H2 H 0.8603 -0.7213 -0.0186 0.030 Uiso 1 1 d R . .
O3 O 0.7026(6) -0.5024(5) -0.0999(4) 0.0187(14) Uani 1 1 d . . .
O4 O 0.8672(6) -0.3723(5) -0.1769(4) 0.0181(15) Uani 1 1 d . . .
O5 O 0.9082(6) -0.6757(5) 0.1268(4) 0.0150(13) Uani 1 1 d . . .
O6 O 0.9191(6) -0.4805(5) 0.1388(4) 0.0183(14) Uani 1 1 d . . .
O7 O 0.7769(6) -0.3962(5) 0.0442(4) 0.0191(14) Uani 1 1 d . . .
H7 H 0.7108 -0.4371 0.0492 0.029 Uiso 1 1 d R . .
O8 O 0.7396(6) -0.6053(5) 0.0351(4) 0.0174(14) Uani 1 1 d . . .
O9 O 0.9933(7) -0.5685(6) 0.2815(4) 0.0236(16) Uani 1 1 d . . .
O10 O 0.9149(6) -0.4665(5) -0.0465(4) 0.0135(13) Uani 1 1 d . . .
O11 O 0.8512(6) -0.5641(5) -0.1817(4) 0.0184(14) Uani 1 1 d . . .
H11 H 0.8591 -0.5024 -0.1846 0.028 Uiso 1 1 d R . .
O12 O 0.7477(6) -0.8035(5) 0.0397(4) 0.0200(15) Uani 1 1 d . . .
H12 H 0.7350 -0.8028 0.0921 0.030 Uiso 1 1 d R . .
O13 O 0.7333(6) -0.6087(5) 0.1935(4) 0.0199(15) Uani 1 1 d . . .
H13 H 0.7920 -0.5640 0.1790 0.030 Uiso 1 1 d R . .
O14 O 0.6632(6) -0.7055(5) -0.1242(4) 0.0239(16) Uani 1 1 d . . .
O15 O 0.5858(7) -0.5188(6) 0.1103(5) 0.0283(17) Uani 1 1 d . . .
O16 O 1.0656(6) -0.7303(5) 0.0290(5) 0.0221(16) Uani 1 1 d . . .
H16 H 1.0915 -0.6962 0.0752 0.033 Uiso 1 1 d R . .
O17 O 0.7632(8) -0.4094(6) 0.2185(4) 0.0301(19) Uani 1 1 d . . .
O18 O 0.7304(7) -0.7997(6) 0.2174(5) 0.0277(17) Uani 1 1 d . . .
O19 O 0.9166(7) -0.8748(6) 0.1134(5) 0.0285(17) Uani 1 1 d . . .
O20 O 0.8856(7) -0.8713(6) -0.0596(5) 0.0300(18) Uani 1 1 d . . .
O21 O 0.5656(7) -0.7641(6) 0.1055(5) 0.0337(19) Uani 1 1 d . . .
O22 O 0.8898(10) -0.6882(7) -0.5500(5) 0.046(3) Uani 1 1 d . . .
O23 O 0.9451(8) -0.6577(6) -0.3790(5) 0.035(2) Uani 1 1 d . . .
O24 O 0.7653(8) -0.8181(6) -0.4389(4) 0.0303(19) Uani 1 1 d . . .
H24 H 0.7605 -0.8226 -0.3853 0.046 Uiso 1 1 d R . .
O25 O 0.5957(8) -0.9509(6) -0.3625(5) 0.0312(19) Uani 1 1 d . . .
O26 O 1.3900(8) -0.8182(6) -0.6503(5) 0.0331(19) Uani 1 1 d . . .
O27 O 1.0794(9) -0.7331(6) -0.4738(5) 0.039(2) Uani 1 1 d . . .
H27 H 1.0551 -0.7109 -0.4312 0.058 Uiso 1 1 d R . .
O28 O 1.1956(9) -0.8005(6) -0.7350(5) 0.037(2) Uani 1 1 d . . .
O29 O 0.7702(8) -0.8243(6) -0.2589(5) 0.033(2) Uani 1 1 d . . .
O30 O 1.1587(8) -0.7985(5) -0.3315(4) 0.0280(18) Uani 1 1 d . . .
H30 H 1.1417 -0.7697 -0.3757 0.042 Uiso 1 1 d R . .
O31 O 1.3115(8) -0.8477(6) -0.4221(5) 0.034(2) Uani 1 1 d . . .
H31 H 1.2796 -0.8965 -0.3921 0.051 Uiso 1 1 d R . .
O32 O 1.3394(8) -1.0346(6) -0.4027(5) 0.036(2) Uani 1 1 d . . .
O33 O 1.0354(8) -0.9258(6) -0.2158(4) 0.0305(19) Uani 1 1 d . . .
O34 O 1.1717(7) -0.9799(5) -0.3280(4) 0.0254(17) Uani 1 1 d . . .
O35 O 0.9418(7) -1.0538(6) -0.3565(5) 0.0274(17) Uani 1 1 d . . .
O36 O 1.2212(7) -0.7836(5) -0.5607(4) 0.0268(18) Uani 1 1 d . . .
H36 H 1.2842 -0.7934 -0.5702 0.040 Uiso 1 1 d R . .
O37 O 1.1105(8) -1.1161(5) -0.4597(4) 0.0287(18) Uani 1 1 d . . .
O38 O 1.2481(8) -0.9752(6) -0.5547(4) 0.0273(18) Uani 1 1 d . . .
O39 O 1.0927(7) -0.9200(5) -0.4584(4) 0.0232(17) Uani 1 1 d . . .
O40 O 0.9318(7) -0.8642(5) -0.3638(4) 0.0238(17) Uani 1 1 d . . .
O41 O 1.3145(9) -0.6499(6) -0.4164(6) 0.044(2) Uani 1 1 d . . .
O42 O 0.7738(7) -1.0138(6) -0.2828(4) 0.0240(16) Uani 1 1 d . . .
H42 H 0.8275 -1.0302 -0.3037 0.036 Uiso 1 1 d R . .
O43 O 0.414(3) -0.9111(15) -0.0011(14) 0.232(17) Uani 1 1 d . . .
H43A H 0.4257 -0.9645 -0.0163 0.348 Uiso 1 1 d R . .
H43B H 0.3628 -0.9199 -0.0433 0.348 Uiso 1 1 d R . .
O44 O 1.524(2) -0.5476(18) -0.6015(14) 0.179(10) Uani 1 1 d . . .
H44A H 1.5749 -0.4916 -0.6021 0.268 Uiso 1 1 d R . .
H44B H 1.5636 -0.5747 -0.5305 0.268 Uiso 1 1 d R . .
O45 O 1.4958(16) -0.8132(13) -0.2880(13) 0.132(7) Uani 1 1 d . . .
H45A H 1.4831 -0.8579 -0.2510 0.197 Uiso 1 1 d R . .
H45B H 1.4643 -0.8282 -0.3387 0.197 Uiso 1 1 d R . .
O46 O 1.299(2) -0.9802(13) -0.1715(10) 0.158(10) Uani 1 1 d . . .
H46A H 1.2564 -1.0376 -0.1603 0.237 Uiso 1 1 d R . .
H46B H 1.3690 -0.9782 -0.1676 0.237 Uiso 1 1 d R . .
O47 O 0.4891(14) -1.0618(15) -0.2343(10) 0.147(9) Uani 1 1 d . . .
H47A H 0.4165 -1.0825 -0.2330 0.221 Uiso 1 1 d R . .
H47B H 0.5084 -1.0569 -0.2852 0.221 Uiso 1 1 d R . .
O48 O 0.3510(16) -0.7507(14) -0.1880(10) 0.125(7) Uani 1 1 d . . .
H48A H 0.3942 -0.6996 -0.2098 0.188 Uiso 1 1 d R . .
H48B H 0.3000 -0.7713 -0.1532 0.188 Uiso 1 1 d R . .
O49 O 0.5397(19) -0.5494(13) -0.2534(10) 0.129(7) Uani 1 1 d . . .
H49A H 0.4951 -0.5465 -0.2972 0.194 Uiso 1 1 d R . .
H49B H 0.4934 -0.5873 -0.2218 0.194 Uiso 1 1 d R . .
O50 O 1.5474(16) -0.6531(13) -0.4627(12) 0.116(6) Uani 1 1 d . . .
H50A H 1.6520 -0.6331 -0.4282 0.174 Uiso 1 1 d R . .
H50B H 1.4603 -0.6386 -0.5124 0.174 Uiso 1 1 d R . .
O51 O 1.1645(14) -0.8678(14) -0.0602(8) 0.109(6) Uani 1 1 d . . .
H51A H 1.1813 -0.9204 -0.0478 0.163 Uiso 1 1 d R . .
H51B H 1.1712 -0.8254 -0.0200 0.163 Uiso 1 1 d R . .
O52 O 0.7117(17) -0.6451(11) -0.3282(9) 0.120(7) Uani 1 1 d . . .
H52A H 0.7594 -0.6779 -0.3281 0.180 Uiso 1 1 d R . .
H52B H 0.6726 -0.6049 -0.3343 0.06(6) Uiso 1 1 d R . .
O53 O 0.6334(13) -0.9201(11) -0.1169(8) 0.090(5) Uani 1 1 d . . .
H53A H 0.6821 -0.8625 -0.1132 0.135 Uiso 1 1 d R . .
H53B H 0.5924 -0.9220 -0.1638 0.135 Uiso 1 1 d R . .
O54 O 0.8657(15) -0.4966(10) -0.4524(6) 0.096(6) Uani 1 1 d . . .
H54B H 0.9081 -0.5199 -0.4184 0.144 Uiso 1 1 d R . .
H54A H 0.8971 -0.4346 -0.4566 0.144 Uiso 1 1 d R . .
O55 O 0.8283(12) -0.5016(9) 0.3681(6) 0.075(4) Uani 1 1 d . . .
H55A H 0.8442 -0.5108 0.4205 0.113 Uiso 1 1 d R . .
H55B H 0.8614 -0.5014 0.3226 0.113 Uiso 1 1 d R . .
O56 O 0.6790(14) -0.7203(11) -0.6287(8) 0.094(5) Uani 1 1 d . . .
H56A H 0.6647 -0.7143 -0.5551 0.142 Uiso 1 1 d R . .
H56B H 0.6333 -0.6884 -0.6461 0.142 Uiso 1 1 d R . .
O57 O 1.1271(11) -0.9310(9) 0.1179(7) 0.064(3) Uani 1 1 d . . .
H57A H 1.1768 -0.9112 0.0821 0.096 Uiso 1 1 d R . .
H57B H 1.0649 -0.9184 0.1249 0.096 Uiso 1 1 d R . .
O58 O 1.4773(12) -0.6601(9) -0.7581(7) 0.074(4) Uani 1 1 d . . .
H58A H 1.5188 -0.6477 -0.7998 0.111 Uiso 1 1 d R . .
H58B H 1.4677 -0.7131 -0.7305 0.111 Uiso 1 1 d R . .
O59 O 0.4740(10) -0.6496(9) -0.0324(7) 0.058(3) Uani 1 1 d . . .
H59A H 0.4367 -0.6404 -0.0782 0.088 Uiso 1 1 d R . .
H59B H 0.4772 -0.7155 0.0101 0.088 Uiso 1 1 d R . .
O60 O 0.7418(11) -0.4051(8) -0.3496(7) 0.066(3) Uani 1 1 d . . .
H60A H 0.7287 -0.3998 -0.2978 0.099 Uiso 1 1 d R . .
H60B H 0.7822 -0.4387 -0.3681 0.099 Uiso 1 1 d R . .
O61 O 0.9983(11) -0.7245(8) -0.1981(7) 0.062(3) Uani 1 1 d . . .
H61A H 1.0032 -0.7132 -0.1444 0.093 Uiso 1 1 d R . .
H61B H 1.0660 -0.6975 -0.2121 0.093 Uiso 1 1 d R . .
O62 O 0.9641(9) -0.7850(7) 0.2958(6) 0.048(3) Uani 1 1 d . . .
H62A H 1.0076 -0.7535 0.2593 0.072 Uiso 1 1 d R . .
H62B H 0.9429 -0.7793 0.3453 0.072 Uiso 1 1 d R . .
O63 O 1.5231(8) -0.8695(7) -0.5180(5) 0.040(2) Uani 1 1 d . . .
H63A H 1.4679 -0.8951 -0.4877 0.060 Uiso 1 1 d R . .
H63B H 1.5439 -0.8174 -0.4860 0.060 Uiso 1 1 d R . .

loop_
_atom_site_aniso_label
_atom_site_aniso_U_11
_atom_site_aniso_U_22
_atom_site_aniso_U_33
_atom_site_aniso_U_23
_atom_site_aniso_U_13
_atom_site_aniso_U_12
W1 0.01190(18) 0.01349(18) 0.01209(16) 0.00244(13) 0.00235(14) 0.00311(15)
W2 0.01163(18) 0.01408(19) 0.01467(17) 0.00254(13) 0.00104(14) 0.00131(15)
W3 0.01310(19) 0.0167(2) 0.01907(18) 0.00573(14) 0.00432(15) 0.00718(16)
W4 0.0130(2) 0.0170(2) 0.02482(19) 0.00734(15) 0.00671(16) 0.00201(16)
W5 0.0174(2) 0.01221(19) 0.02136(18) 0.00186(14) 0.00265(16) 0.00358(16)
W6 0.0165(2) 0.0198(2) 0.01776(18) 0.00481(14) 0.00716(15) 0.00837(17)
W7 0.0552(3) 0.0142(2) 0.0223(2) 0.00522(15) 0.0155(2) 0.0133(2)
W8 0.0379(3) 0.0200(2) 0.01767(18) 0.00373(15) 0.00937(18) 0.0136(2)
W9 0.0515(3) 0.0130(2) 0.0247(2) 0.00313(16) 0.0169(2) 0.0077(2)
W10 0.0390(3) 0.0163(2) 0.01614(18) 0.00414(14) 0.01106(18) 0.0107(2)
W11 0.0394(3) 0.0154(2) 0.01502(17) 0.00363(14) 0.01133(18) 0.0101(2)
W12 0.0375(3) 0.0175(2) 0.01912(19) 0.00768(15) 0.01221(18) 0.0098(2)
O1 0.024(4) 0.031(4) 0.030(4) 0.012(3) 0.004(3) 0.019(4)
O2 0.025(4) 0.018(4) 0.019(3) 0.007(3) 0.006(3) 0.008(3)
O3 0.007(3) 0.020(4) 0.028(3) 0.007(3) 0.002(3) 0.002(3)
O4 0.022(4) 0.017(4) 0.019(3) 0.014(3) 0.010(3) 0.009(3)
O5 0.010(3) 0.017(3) 0.019(3) 0.006(3) 0.011(3) 0.004(3)
O6 0.014(4) 0.013(3) 0.026(3) 0.004(3) 0.002(3) 0.002(3)
O7 0.018(4) 0.015(3) 0.024(3) 0.003(3) 0.007(3) 0.002(3)
O8 0.017(4) 0.017(4) 0.017(3) 0.004(3) 0.002(3) 0.002(3)
O9 0.033(5) 0.026(4) 0.013(3) 0.006(3) 0.007(3) 0.010(4)
O10 0.013(3) 0.013(3) 0.016(3) 0.003(2) 0.001(3) 0.006(3)
O11 0.023(4) 0.013(3) 0.017(3) 0.003(3) 0.002(3) 0.004(3)
O12 0.017(4) 0.023(4) 0.018(3) 0.002(3) 0.003(3) 0.002(3)
O13 0.015(4) 0.022(4) 0.022(3) 0.004(3) 0.008(3) 0.001(3)
O14 0.015(4) 0.023(4) 0.028(4) 0.006(3) 0.003(3) -0.003(3)
O15 0.017(4) 0.033(5) 0.039(4) 0.010(3) 0.011(3) 0.011(4)
O16 0.022(4) 0.013(3) 0.029(4) -0.004(3) 0.002(3) 0.002(3)
O17 0.047(5) 0.029(4) 0.020(3) 0.006(3) 0.012(4) 0.018(4)
O18 0.022(4) 0.020(4) 0.034(4) 0.006(3) 0.005(3) -0.004(3)
O19 0.027(4) 0.019(4) 0.037(4) 0.002(3) 0.003(4) 0.003(4)
O20 0.035(5) 0.024(4) 0.031(4) -0.006(3) 0.003(4) 0.009(4)
O21 0.020(4) 0.034(5) 0.045(5) 0.010(4) 0.014(4) 0.003(4)
O22 0.079(8) 0.028(5) 0.035(5) 0.011(4) 0.016(5) 0.020(5)
O23 0.055(6) 0.018(4) 0.035(4) -0.001(3) 0.014(4) 0.013(4)
O24 0.055(6) 0.026(4) 0.017(3) 0.008(3) 0.008(4) 0.023(4)
O25 0.037(5) 0.033(5) 0.028(4) 0.014(3) 0.014(4) 0.015(4)
O26 0.041(5) 0.031(5) 0.028(4) 0.007(3) 0.012(4) 0.011(4)
O27 0.074(7) 0.017(4) 0.028(4) 0.004(3) 0.019(4) 0.014(4)
O28 0.060(6) 0.034(5) 0.025(4) 0.005(3) 0.002(4) 0.024(5)
O29 0.049(6) 0.035(5) 0.021(4) -0.002(3) 0.009(4) 0.017(4)
O30 0.046(5) 0.017(4) 0.022(3) 0.007(3) 0.011(3) 0.008(4)
O31 0.054(6) 0.022(4) 0.028(4) 0.002(3) 0.014(4) 0.011(4)
O32 0.046(6) 0.035(5) 0.031(4) 0.008(4) 0.005(4) 0.016(4)
O33 0.053(6) 0.023(4) 0.019(3) 0.008(3) 0.018(4) 0.012(4)
O34 0.040(5) 0.020(4) 0.017(3) -0.003(3) 0.006(3) 0.008(4)
O35 0.035(5) 0.024(4) 0.027(4) 0.003(3) 0.014(3) 0.012(4)
O36 0.045(5) 0.017(4) 0.023(3) 0.009(3) 0.021(3) 0.011(4)
O37 0.051(6) 0.014(4) 0.021(3) 0.001(3) 0.014(4) 0.007(4)
O38 0.050(5) 0.022(4) 0.017(3) 0.009(3) 0.014(3) 0.018(4)
O39 0.043(5) 0.012(3) 0.017(3) 0.006(3) 0.014(3) 0.010(3)
O40 0.043(5) 0.009(3) 0.022(3) 0.001(3) 0.012(3) 0.009(3)
O41 0.063(7) 0.019(4) 0.048(5) -0.004(4) 0.015(5) 0.004(5)
O42 0.029(4) 0.028(4) 0.021(3) 0.000(3) 0.010(3) 0.014(4)
O43 0.35(4) 0.103(16) 0.154(19) -0.022(14) -0.15(2) -0.01(2)
O44 0.16(2) 0.17(2) 0.157(19) 0.031(16) -0.038(16) -0.021(18)
O45 0.133(17) 0.093(13) 0.174(17) -0.014(12) 0.067(14) 0.029(12)
O46 0.27(3) 0.092(13) 0.091(11) 0.004(10) -0.075(15) 0.053(16)
O47 0.083(12) 0.172(18) 0.107(12) 0.055(12) 0.009(9) -0.081(12)
O48 0.123(15) 0.154(17) 0.107(12) -0.063(12) -0.042(11) 0.069(14)
O49 0.21(2) 0.114(14) 0.101(12) 0.014(10) 0.046(13) 0.087(15)
O50 0.101(14) 0.105(13) 0.147(15) 0.019(11) -0.004(11) 0.043(11)
O51 0.099(13) 0.155(16) 0.067(8) -0.017(9) 0.010(8) 0.030(12)
O52 0.193(19) 0.087(11) 0.082(10) -0.031(8) -0.080(11) 0.071(13)
O53 0.092(11) 0.108(12) 0.067(8) 0.007(8) -0.027(8) 0.035(10)
O54 0.188(17) 0.100(10) 0.038(6) -0.007(6) -0.018(8) 0.108(12)
O55 0.118(12) 0.084(9) 0.037(5) 0.019(6) 0.028(6) 0.046(9)
O56 0.106(12) 0.106(12) 0.056(7) 0.025(7) 0.014(7) 0.007(10)
O57 0.063(8) 0.062(8) 0.069(7) 0.008(6) 0.018(6) 0.020(6)
O58 0.098(11) 0.072(8) 0.049(6) 0.023(6) 0.015(6) 0.018(8)
O59 0.057(7) 0.076(8) 0.052(6) 0.013(5) -0.002(5) 0.037(7)
O60 0.086(9) 0.044(7) 0.064(7) 0.006(5) 0.000(6) 0.015(7)
O61 0.074(8) 0.053(7) 0.050(6) -0.014(5) 0.008(6) 0.005(6)
O62 0.065(7) 0.052(6) 0.035(5) 0.017(4) 0.021(5) 0.027(6)
O63 0.038(5) 0.062(6) 0.026(4) 0.004(4) -0.002(4) 0.027(5)

loop_
_atom_type_symbol
_atom_type_description
_atom_type_scat_dispersion_real
_atom_type_scat_dispersion_imag
_atom_type_scat_source
H H 0.0000 0.0000 'International Tables Vol C Tables 4.2.6.8 and 6.1.1.4'
O O 0.0106 0.0060 'International Tables Vol C Tables 4.2.6.8 and 6.1.1.4'
W W -0.8490 6.8722 'International Tables Vol C Tables 4.2.6.8 and 6.1.1.4'

loop_
_geom_angle_atom_site_label_1
_geom_angle_atom_site_label_2
_geom_angle_atom_site_label_3
_geom_angle
_geom_angle_site_symmetry_1
_geom_angle_site_symmetry_3
_geom_angle_publ_flag
O9 W1 O6 104.5(3) . . ?
O9 W1 O5 101.1(3) . . ?
O6 W1 O5 95.1(3) . . ?
O9 W1 O11 99.2(3) . 2_745 ?
O6 W1 O11 91.8(3) . 2_745 ?
O5 W1 O11 156.2(3) . 2_745 ?
O9 W1 O4 93.1(3) . 2_745 ?
O6 W1 O4 162.1(3) . 2_745 ?
O5 W1 O4 84.5(3) . 2_745 ?
O11 W1 O4 82.1(3) 2_745 2_745 ?
O9 W1 O10 163.4(3) . 2_745 ?
O6 W1 O10 89.4(3) . 2_745 ?
O5 W1 O10 86.6(2) . 2_745 ?
O11 W1 O10 70.7(2) 2_745 2_745 ?
O4 W1 O10 72.8(2) 2_745 2_745 ?
O14 W2 O2 105.3(3) . . ?
O14 W2 O8 100.8(3) . . ?
O2 W2 O8 95.1(3) . . ?
O14 W2 O11 98.8(3) . . ?
O2 W2 O11 91.8(3) . . ?
O8 W2 O11 156.6(3) . . ?
O14 W2 O3 93.3(3) . . ?
O2 W2 O3 161.3(3) . . ?
O8 W2 O3 83.3(3) . . ?
O11 W2 O3 83.1(3) . . ?
O14 W2 O10 163.6(3) . . ?
O2 W2 O10 88.9(3) . . ?
O8 W2 O10 85.8(3) . . ?
O11 W2 O10 72.0(3) . . ?
O3 W2 O10 72.5(2) . . ?
O1 W3 O3 102.2(3) . . ?
O1 W3 O4 104.0(3) . . ?
O3 W3 O4 92.1(3) . . ?
O1 W3 O7 100.0(3) . . ?
O3 W3 O7 88.1(3) . . ?
O4 W3 O7 155.4(3) . . ?
O1 W3 O16 100.9(3) . 2_745 ?
O3 W3 O16 156.0(3) . 2_745 ?
O4 W3 O16 88.3(3) . 2_745 ?
O7 W3 O16 81.8(3) . 2_745 ?
O1 W3 O10 178.5(3) . . ?
O3 W3 O10 76.4(3) . . ?
O4 W3 O10 76.6(3) . . ?
O7 W3 O10 79.5(3) . . ?
O16 W3 O10 80.4(3) 2_745 . ?
O21 W4 O18 102.3(4) . . ?
O21 W4 O13 99.1(4) . . ?
O18 W4 O13 96.2(3) . . ?
O21 W4 O12 96.9(3) . . ?
O18 W4 O12 100.4(3) . . ?
O13 W4 O12 153.9(3) . . ?
O21 W4 O8 91.6(3) . . ?
O18 W4 O8 163.9(3) . . ?
O13 W4 O8 73.4(3) . . ?
O12 W4 O8 85.7(3) . . ?
O21 W4 O5 166.5(3) . . ?
O18 W4 O5 89.1(3) . . ?
O13 W4 O5 86.5(3) . . ?
O12 W4 O5 73.8(3) . . ?
O8 W4 O5 78.2(2) . . ?
O21 W4 H12 98.1 . . ?
O18 W4 H12 78.7 . . ?
O13 W4 H12 162.7 . . ?
O12 W4 H12 22.0 . . ?
O8 W4 H12 107.5 . . ?
O5 W4 H12 77.0 . . ?
O19 W5 O20 102.4(4) . . ?
O19 W5 O16 98.2(4) . . ?
O20 W5 O16 98.7(4) . . ?
O19 W5 O12 96.2(3) . . ?
O20 W5 O12 96.7(3) . . ?
O16 W5 O12 156.1(3) . . ?
O19 W5 O2 167.7(3) . . ?
O20 W5 O2 89.1(3) . . ?
O16 W5 O2 84.1(3) . . ?
O12 W5 O2 78.0(3) . . ?
O19 W5 O5 91.1(3) . . ?
O20 W5 O5 164.4(3) . . ?
O16 W5 O5 86.9(3) . . ?
O12 W5 O5 73.8(3) . . ?
O2 W5 O5 77.0(2) . . ?
O19 W5 H2 156.4 . . ?
O20 W5 H2 90.4 . . ?
O16 W5 H2 99.4 . . ?
O12 W5 H2 62.2 . . ?
O2 W5 H2 15.7 . . ?
O5 W5 H2 74.3 . . ?
O15 W6 O17 101.9(4) . . ?
O15 W6 O7 98.5(3) . . ?
O17 W6 O7 99.1(3) . . ?
O15 W6 O13 96.3(3) . . ?
O17 W6 O13 96.0(3) . . ?
O7 W6 O13 156.2(3) . . ?
O15 W6 O8 92.0(3) . . ?
O17 W6 O8 163.3(3) . . ?
O7 W6 O8 87.9(3) . . ?
O13 W6 O8 73.0(3) . . ?
O15 W6 O6 168.6(3) . . ?
O17 W6 O6 88.8(3) . . ?
O7 W6 O6 83.4(3) . . ?
O13 W6 O6 78.7(3) . . ?
O8 W6 O6 76.8(3) . . ?
O15 W6 H7 73.0 . . ?
O17 W6 H7 110.2 . . ?
O7 W6 H7 26.3 . . ?
O13 W6 H7 153.0 . . ?
O8 W6 H7 82.6 . . ?
O6 W6 H7 107.1 . . ?
O15 W6 H13 121.3 . . ?
O17 W6 H13 92.0 . . ?
O7 W6 H13 135.4 . . ?
O13 W6 H13 25.1 . . ?
O8 W6 H13 72.6 . . ?
O6 W6 H13 53.7 . . ?
H7 W6 H13 151.2 . . ?
O22 W7 O23 102.2(4) . . ?
O22 W7 O27 99.5(4) . . ?
O23 W7 O27 98.2(4) . . ?
O22 W7 O24 95.9(4) . . ?
O23 W7 O24 95.3(4) . . ?
O27 W7 O24 156.8(3) . . ?
O22 W7 O37 88.6(3) . 2_734 ?
O23 W7 O37 168.2(3) . 2_734 ?
O27 W7 O37 84.5(3) . 2_734 ?
O24 W7 O37 78.7(3) . 2_734 ?
O22 W7 O40 163.4(4) . . ?
O23 W7 O40 91.7(3) . . ?
O27 W7 O40 87.3(3) . . ?
O24 W7 O40 73.5(3) . . ?
O37 W7 O40 76.9(3) 2_734 . ?
O22 W7 H27 111.5 . . ?
O23 W7 H27 72.7 . . ?
O27 W7 H27 26.5 . . ?
O24 W7 H27 151.6 . . ?
O37 W7 H27 107.9 2_734 . ?
O40 W7 H27 81.1 . . ?
O29 W8 O25 103.0(4) . . ?
O29 W8 O42 97.4(3) . . ?
O25 W8 O42 100.4(3) . . ?
O29 W8 O24 100.3(3) . . ?
O25 W8 O24 94.3(4) . . ?
O42 W8 O24 153.8(3) . . ?
O29 W8 O40 92.2(4) . . ?
O25 W8 O40 162.7(3) . . ?
O42 W8 O40 85.6(3) . . ?
O24 W8 O40 74.7(3) . . ?
O29 W8 O38 167.4(4) . 2_734 ?
O25 W8 O38 87.8(3) . 2_734 ?
O42 W8 O38 73.9(3) . 2_734 ?
O24 W8 O38 85.2(3) . 2_734 ?
O40 W8 O38 78.2(3) . 2_734 ?
O29 W8 H24 78.9 . . ?
O25 W8 H24 96.3 . . ?
O42 W8 H24 163.4 . . ?
O24 W8 H24 21.6 . . ?
O40 W8 H24 78.4 . . ?
O38 W8 H24 106.7 2_734 . ?
O41 W9 O30 103.2(4) . . ?
O41 W9 O31 102.0(4) . . ?
O30 W9 O31 92.7(3) . . ?
O41 W9 O27 101.1(4) . . ?
O30 W9 O27 88.5(4) . . ?
O31 W9 O27 155.9(4) . . ?
O41 W9 O36 101.5(4) . . ?
O30 W9 O36 154.7(3) . . ?
O31 W9 O36 87.1(3) . . ?
O27 W9 O36 81.8(3) . . ?
O41 W9 O39 178.1(4) . . ?
O30 W9 O39 75.5(3) . . ?
O31 W9 O39 76.8(3) . . ?
O27 W9 O39 80.3(3) . . ?
O36 W9 O39 79.9(3) . . ?
O41 W9 H30 101.9 . . ?
O30 W9 H30 25.3 . . ?
O31 W9 H30 117.4 . . ?
O27 W9 H30 63.6 . . ?
O36 W9 H30 141.2 . . ?
O39 W9 H30 77.6 . . ?
O32 W10 O37 104.1(4) . . ?
O32 W10 O38 102.3(4) . . ?
O37 W10 O38 95.5(3) . . ?
O32 W10 O34 97.9(4) . . ?
O37 W10 O34 92.6(3) . . ?
O38 W10 O34 155.7(3) . . ?
O32 W10 O31 93.6(4) . . ?
O37 W10 O31 162.1(4) . . ?
O38 W10 O31 82.9(3) . . ?
O34 W10 O31 82.3(3) . . ?
O32 W10 O39 163.5(3) . . ?
O37 W10 O39 89.3(3) . . ?
O38 W10 O39 85.7(3) . . ?
O34 W10 O39 71.5(3) . . ?
O31 W10 O39 72.8(3) . . ?
O32 W10 H31 89.4 . . ?
O37 W10 H31 153.5 . . ?
O38 W10 H31 103.8 . . ?
O34 W10 H31 62.6 . . ?
O31 W10 H31 20.9 . . ?
O39 W10 H31 74.5 . . ?
O33 W11 O35 104.4(4) . . ?
O33 W11 O40 101.4(3) . . ?
O35 W11 O40 94.6(3) . . ?
O33 W11 O34 98.4(3) . . ?
O35 W11 O34 91.8(3) . . ?
O40 W11 O34 156.9(3) . . ?
O33 W11 O30 94.5(3) . . ?
O35 W11 O30 160.8(3) . . ?
O40 W11 O30 84.4(3) . . ?
O34 W11 O30 82.3(3) . . ?
O33 W11 O39 164.3(4) . . ?
O35 W11 O39 88.2(3) . . ?
O40 W11 O39 86.5(3) . . ?
O34 W11 O39 71.5(3) . . ?
O30 W11 O39 72.6(3) . . ?
O28 W12 O26 101.9(4) . . ?
O28 W12 O36 97.9(3) . . ?
O26 W12 O36 99.0(4) . . ?
O28 W12 O42 96.5(3) . 2_734 ?
O26 W12 O42 94.4(3) . 2_734 ?
O36 W12 O42 157.8(3) . 2_734 ?
O28 W12 O35 87.3(4) . 2_734 ?
O26 W12 O35 169.0(3) . 2_734 ?
O36 W12 O35 85.5(3) . 2_734 ?
O42 W12 O35 78.5(3) 2_734 2_734 ?
O28 W12 O38 163.2(4) . . ?
O26 W12 O38 93.0(3) . . ?
O36 W12 O38 87.3(3) . . ?
O42 W12 O38 74.4(3) 2_734 . ?
O35 W12 O38 77.2(3) 2_734 . ?
O28 W12 H36 110.5 . . ?
O26 W12 H36 73.6 . . ?
O36 W12 H36 26.6 . . ?
O42 W12 H36 152.0 2_734 . ?
O35 W12 H36 109.0 2_734 . ?
O38 W12 H36 80.9 . . ?
W2 O2 W5 138.2(4) . . ?
W2 O2 H2 109.2 . . ?
W5 O2 H2 29.2 . . ?
W3 O3 W2 115.5(3) . . ?
W3 O4 W1 115.6(3) . 2_745 ?
W1 O5 W5 138.5(3) . . ?
W1 O5 W4 126.1(3) . . ?
W5 O5 W4 93.9(3) . . ?
W1 O6 W6 139.2(4) . . ?
W6 O7 W3 146.7(4) . . ?
W6 O7 H7 52.5 . . ?
W3 O7 H7 109.1 . . ?
W2 O8 W6 138.3(4) . . ?
W2 O8 W4 125.3(3) . . ?
W6 O8 W4 95.1(2) . . ?
W2 O10 W1 97.0(2) . 2_745 ?
W2 O10 W3 95.6(2) . . ?
W1 O10 W3 95.0(2) 2_745 . ?
W2 O11 W1 119.2(3) . 2_745 ?
W2 O11 H11 109.2 . . ?
W1 O11 H11 48.2 2_745 . ?
W4 O12 W5 117.2(3) . . ?
W4 O12 H12 35.3 . . ?
W5 O12 H12 109.2 . . ?
W4 O13 W6 117.5(3) . . ?
W4 O13 H13 109.2 . . ?
W6 O13 H13 53.1 . . ?
W5 O16 W3 148.0(4) . 2_745 ?
W5 O16 H16 109.2 . . ?
W3 O16 H16 40.5 2_745 . ?
W8 O24 W7 115.6(4) . . ?
W8 O24 H24 35.4 . . ?
W7 O24 H24 109.2 . . ?
W7 O27 W9 148.0(4) . . ?
W7 O27 H27 54.8 . . ?
W9 O27 H27 109.2 . . ?
W9 O30 W11 116.8(4) . . ?
W9 O30 H30 43.8 . . ?
W11 O30 H30 109.2 . . ?
W9 O31 W10 114.3(5) . . ?
W9 O31 H31 109.2 . . ?
W10 O31 H31 41.1 . . ?
W11 O34 W10 118.5(4) . . ?
W11 O35 W12 137.9(4) . 2_734 ?
W12 O36 W9 147.2(4) . . ?
W12 O36 H36 54.9 . . ?
W9 O36 H36 109.1 . . ?
W10 O37 W7 138.0(4) . 2_734 ?
W10 O38 W12 139.8(4) . . ?
W10 O38 W8 125.0(3) . 2_734 ?
W12 O38 W8 93.7(2) . 2_734 ?
W10 O39 W11 97.0(3) . . ?
W10 O39 W9 96.2(3) . . ?
W11 O39 W9 95.2(3) . . ?
W11 O40 W8 126.4(4) . . ?
W11 O40 W7 137.1(4) . . ?
W8 O40 W7 95.0(3) . . ?
W8 O42 W12 116.8(3) . 2_734 ?
W8 O42 H42 109.2 . . ?
W12 O42 H42 52.8 2_734 . ?
H43A O43 H43B 88.8 . . ?
H44A O44 H44B 96.0 . . ?
H45A O45 H45B 118.6 . . ?
H46A O46 H46B 110.3 . . ?
H47A O47 H47B 112.0 . . ?
H48A O48 H48B 144.9 . . ?
H49A O49 H49B 101.8 . . ?
H50A O50 H50B 156.6 . . ?
H51A O51 H51B 117.9 . . ?
H52A O52 H52B 169.1 . . ?
H53A O53 H53B 105.5 . . ?
H54B O54 H54A 109.5 . . ?
H55A O55 H55B 134.9 . . ?
H56A O56 H56B 95.3 . . ?
H57A O57 H57B 132.3 . . ?
H58A O58 H58B 121.9 . . ?
H59A O59 H59B 137.4 . . ?
H60A O60 H60B 125.8 . . ?
H61A O61 H61B 104.6 . . ?
H62A O62 H62B 142.7 . . ?
H63A O63 H63B 90.3 . . ?

loop_
_geom_bond_atom_site_label_1
_geom_bond_atom_site_label_2
_geom_bond_distance
_geom_bond_site_symmetry_2
_geom_bond_publ_flag
W1 O9 1.725(6) . ?
W1 O6 1.800(7) . ?
W1 O5 1.901(7) . ?
W1 O11 1.978(7) 2_745 ?
W1 O4 2.072(7) 2_745 ?
W1 O10 2.253(6) 2_745 ?
W2 O14 1.728(7) . ?
W2 O2 1.795(7) . ?
W2 O8 1.915(6) . ?
W2 O11 1.923(7) . ?
W2 O3 2.087(7) . ?
W2 O10 2.239(7) . ?
W3 O1 1.736(7) . ?
W3 O3 1.848(7) . ?
W3 O4 1.856(6) . ?
W3 O7 1.950(7) . ?
W3 O16 1.963(7) 2_745 ?
W3 O10 2.258(6) . ?
W4 O21 1.748(8) . ?
W4 O18 1.754(8) . ?
W4 O13 1.898(7) . ?
W4 O12 1.910(7) . ?
W4 O8 2.249(7) . ?
W4 O5 2.264(7) . ?
W4 H12 1.3119 . ?
W5 O19 1.733(8) . ?
W5 O20 1.749(7) . ?
W5 O16 1.874(8) . ?
W5 O12 1.944(7) . ?
W5 O2 2.215(7) . ?
W5 O5 2.240(6) . ?
W5 H2 1.5302 . ?
W6 O15 1.740(8) . ?
W6 O17 1.740(7) . ?
W6 O7 1.882(7) . ?
W6 O13 1.960(7) . ?
W6 O8 2.219(7) . ?
W6 O6 2.220(7) . ?
W6 H7 1.5216 . ?
W6 H13 1.6015 . ?
W7 O22 1.739(8) . ?
W7 O23 1.745(7) . ?
W7 O27 1.885(10) . ?
W7 O24 1.951(9) . ?
W7 O37 2.203(7) 2_734 ?
W7 O40 2.253(7) . ?
W7 H27 1.5584 . ?
W8 O29 1.733(7) . ?
W8 O25 1.760(9) . ?
W8 O42 1.886(7) . ?
W8 O24 1.940(7) . ?
W8 O40 2.212(8) . ?
W8 O38 2.301(7) 2_734 ?
W8 H24 1.3410 . ?
W9 O41 1.722(9) . ?
W9 O30 1.856(7) . ?
W9 O31 1.866(8) . ?
W9 O27 1.935(10) . ?
W9 O36 1.973(7) . ?
W9 O39 2.253(8) . ?
W9 H30 1.3747 . ?
W10 O32 1.693(9) . ?
W10 O37 1.800(8) . ?
W10 O38 1.889(7) . ?
W10 O34 1.951(7) . ?
W10 O31 2.106(8) . ?
W10 O39 2.232(8) . ?
W10 H31 1.5689 . ?
W11 O33 1.726(7) . ?
W11 O35 1.793(8) . ?
W11 O40 1.915(8) . ?
W11 O34 1.945(8) . ?
W11 O30 2.035(8) . ?
W11 O39 2.237(6) . ?
W12 O28 1.738(8) . ?
W12 O26 1.748(9) . ?
W12 O36 1.878(7) . ?
W12 O42 1.978(7) 2_734 ?
W12 O35 2.199(8) 2_734 ?
W12 O38 2.211(7) . ?
W12 H36 1.5532 . ?
O2 H2 0.8499 . ?
O4 W1 2.072(7) 2_745 ?
O7 H7 0.8500 . ?
O10 W1 2.253(6) 2_745 ?
O11 W1 1.978(7) 2_745 ?
O11 H11 0.8500 . ?
O12 H12 0.8501 . ?
O13 H13 0.8500 . ?
O16 W3 1.963(7) 2_745 ?
O16 H16 0.8500 . ?
O24 H24 0.8501 . ?
O27 H27 0.8501 . ?
O30 H30 0.8502 . ?
O31 H31 0.8500 . ?
O35 W12 2.199(8) 2_734 ?
O36 H36 0.8500 . ?
O37 W7 2.203(7) 2_734 ?
O38 W8 2.301(7) 2_734 ?
O42 W12 1.978(7) 2_734 ?
O42 H42 0.8500 . ?
O43 H43A 0.8502 . ?
O43 H43B 0.8500 . ?
O44 H44A 0.8500 . ?
O44 H44B 1.2865 . ?
O45 H45A 0.8500 . ?
O45 H45B 0.8499 . ?
O46 H46A 0.8500 . ?
O46 H46B 0.8500 . ?
O47 H47A 0.8501 . ?
O47 H47B 0.8499 . ?
O48 H48A 0.8502 . ?
O48 H48B 0.8498 . ?
O49 H49A 0.8500 . ?
O49 H49B 0.8499 . ?
O50 H50A 1.2954 . ?
O50 H50B 1.3342 . ?
O51 H51A 0.8502 . ?
O51 H51B 0.8498 . ?
O52 H52A 0.8502 . ?
O52 H52B 0.8500 . ?
O53 H53A 0.8499 . ?
O53 H53B 0.8498 . ?
O54 H54B 0.8501 . ?
O54 H54A 0.8500 . ?
O55 H55A 0.8501 . ?
O55 H55B 0.8499 . ?
O56 H56A 1.1885 . ?
O56 H56B 0.8501 . ?
O57 H57A 0.8500 . ?
O57 H57B 0.8500 . ?
O58 H58A 0.8501 . ?
O58 H58B 0.8498 . ?
O59 H59A 0.8500 . ?
O59 H59B 1.1583 . ?
O60 H60A 0.8502 . ?
O60 H60B 0.8497 . ?
O61 H61A 0.8502 . ?
O61 H61B 0.8498 . ?
O62 H62A 0.8500 . ?
O62 H62B 0.8500 . ?
O63 H63A 0.8499 . ?
O63 H63B 0.8499 . ?
